data_4061901
_journal_name_full Organometallics
_journal_year 2003
_chemical_formula_moiety 'C12 H26 O3 Sn'
_chemical_formula_sum 'C12 H26 O3 Sn'
_chemical_formula_weight 337.03
_space_group_IT_number 14
_symmetry_cell_setting monoclinic
_symmetry_space_group_name_Hall '-P 2yn'
_symmetry_space_group_name_H-M 'P 1 21/n 1'
_cell_angle_alpha 90
_cell_angle_beta 104.98(3)
_cell_angle_gamma 90
_cell_formula_units_Z 4
_cell_length_a 8.651(2)
_cell_length_b 10.996(4)
_cell_length_c 16.040(5)
_cell_measurement_temperature 173
_cell_volume 1473.9(8)
_diffrn_ambient_temperature 173
_exptl_crystal_density_diffrn 1.519
_cod_original_sg_symbol_H-M 'P 21/n'
_cod_database_code 4061901

loop_
_symmetry_equiv_pos_as_xyz
'  +x,  +y,  +z'
1/2-x,1/2+y,1/2-z
'  -x,  -y,  -z'
1/2+x,1/2-y,1/2+z

loop_
_atom_site_label
_atom_site_type_symbol
_atom_site_fract_x
_atom_site_fract_y
_atom_site_fract_z
_atom_site_U_iso_or_equiv
_atom_site_adp_type
_atom_site_occupancy
_atom_site_symmetry_multiplicity
_atom_site_calc_flag
_atom_site_refinement_flags
_atom_site_disorder_assembly
_atom_site_disorder_group
Sn Sn 0.04545(3) 0.13973(2) 0.453774(14) 0.02162(9) Uani 1 1 d . . .
O1 O 0.0375(3) -0.0488(2) 0.44068(15) 0.0260(5) Uani 1 1 d . . .
O2 O 0.1113(4) 0.1200(2) 0.34001(17) 0.0333(6) Uani 1 1 d . . .
O3 O 0.2149(5) 0.1880(3) 0.2018(2) 0.0572(10) Uani 1 1 d . . .
C1 C 0.0684(9) -0.0906(4) 0.3624(3) 0.0674(19) Uani 1 1 d . . .
H1A H 0.1414 -0.1614 0.3754 0.094(5) Uiso 1 1 calc R . .
H1B H -0.0334 -0.1184 0.3230 0.094(5) Uiso 1 1 calc R . .
C2 C 0.1385(7) 0.0007(4) 0.3194(3) 0.0459(12) Uani 1 1 d . . .
H1A H 0.2515 -0.0066 0.3551 0.075(4) Uiso 1 1 calc R . .
C3 C 0.1672(9) -0.0199(4) 0.2361(3) 0.0650(18) Uani 1 1 d . . .
H3A H 0.2313 -0.0954 0.2412 0.094(5) Uiso 1 1 calc R . .
H3B H 0.0618 -0.0385 0.1961 0.094(5) Uiso 1 1 calc R . .
C4 C 0.2424(9) 0.0664(4) 0.1928(4) 0.076(2) Uani 1 1 d . . .
H4A H 0.3594 0.0530 0.2126 0.094(5) Uiso 1 1 calc R . .
H4B H 0.2097 0.0472 0.1304 0.094(5) Uiso 1 1 calc R . .
C5 C -0.1619(5) 0.2552(4) 0.4018(3) 0.0329(8) Uani 1 1 d . . .
C6 C -0.2937(6) 0.1828(5) 0.3433(4) 0.0609(14) Uani 1 1 d . . .
H6A H -0.2542 0.1462 0.2970 0.113(6) Uiso 1 1 calc R . .
H6B H -0.3842 0.2365 0.3182 0.113(6) Uiso 1 1 calc R . .
H6C H -0.3287 0.1184 0.3766 0.113(6) Uiso 1 1 calc R . .
C7 C -0.1055(6) 0.3541(4) 0.3500(4) 0.0526(13) Uani 1 1 d . . .
H7A H -0.0200 0.4014 0.3883 0.113(6) Uiso 1 1 calc R . .
H7B H -0.1953 0.4080 0.3240 0.113(6) Uiso 1 1 calc R . .
H7C H -0.0650 0.3167 0.3044 0.113(6) Uiso 1 1 calc R . .
C8 C -0.2222(7) 0.3127(6) 0.4734(4) 0.0689(17) Uani 1 1 d . . .
H8A H -0.1358 0.3597 0.5113 0.113(6) Uiso 1 1 calc R . .
H8B H -0.2574 0.2488 0.5070 0.113(6) Uiso 1 1 calc R . .
H8C H -0.3123 0.3667 0.4483 0.113(6) Uiso 1 1 calc R . .
C9 C 0.2636(5) 0.2189(4) 0.5339(2) 0.0329(8) Uani 1 1 d . . .
C10 C 0.3685(10) 0.1231(8) 0.5870(6) 0.047(2) Uani 0.59 1 d P A 1
H10A H 0.3028 0.0680 0.6116 0.113(6) Uiso 0.59 1 calc PR A 1
H10B H 0.4490 0.1620 0.6338 0.113(6) Uiso 0.59 1 calc PR A 1
H10C H 0.4221 0.0769 0.5504 0.113(6) Uiso 0.59 1 calc PR A 1
C11 C 0.2196(11) 0.3150(7) 0.5947(6) 0.0433(19) Uani 0.59 1 d P A 1
H11A H 0.1748 0.2742 0.6374 0.113(6) Uiso 0.59 1 calc PR A 1
H11B H 0.1403 0.3715 0.5607 0.113(6) Uiso 0.59 1 calc PR A 1
H11C H 0.3158 0.3601 0.6242 0.113(6) Uiso 0.59 1 calc PR A 1
C12 C 0.3095(17) 0.3245(11) 0.4838(11) 0.074(4) Uani 0.59 1 d P A 1
H12A H 0.2133 0.3704 0.4553 0.113(6) Uiso 0.59 1 calc PR A 1
H12B H 0.3604 0.2930 0.4402 0.113(6) Uiso 0.59 1 calc PR A 1
H12C H 0.3845 0.3781 0.5235 0.113(6) Uiso 0.59 1 calc PR A 1
C20 C 0.3998(17) 0.1221(15) 0.5352(12) 0.069(4) Uani 0.41 1 d P A 2
H20A H 0.3922 0.0944 0.4763 0.113(6) Uiso 0.41 1 calc PR A 2
H20B H 0.3866 0.0526 0.5710 0.113(6) Uiso 0.41 1 calc PR A 2
H20C H 0.5047 0.1595 0.5592 0.113(6) Uiso 0.41 1 calc PR A 2
C21 C 0.255(2) 0.244(2) 0.6246(10) 0.094(7) Uani 0.41 1 d P A 2
H21A H 0.1765 0.3080 0.6243 0.113(6) Uiso 0.41 1 calc PR A 2
H21B H 0.3602 0.2693 0.6595 0.113(6) Uiso 0.41 1 calc PR A 2
H21C H 0.2222 0.1693 0.6493 0.113(6) Uiso 0.41 1 calc PR A 2
C22 C 0.3555(18) 0.2754(13) 0.4745(11) 0.042(3) Uani 0.41 1 d P A 2
H22A H 0.3018 0.3503 0.4493 0.113(6) Uiso 0.41 1 calc PR A 2
H22B H 0.3590 0.2180 0.4283 0.113(6) Uiso 0.41 1 calc PR A 2
H22C H 0.4648 0.2944 0.5077 0.113(6) Uiso 0.41 1 calc PR A 2
H3 H 0.1780 0.1834 0.2519 0.094(5) Uiso 1 1 d . B 2

loop_
_atom_site_aniso_label
_atom_site_aniso_U_11
_atom_site_aniso_U_22
_atom_site_aniso_U_33
_atom_site_aniso_U_23
_atom_site_aniso_U_13
_atom_site_aniso_U_12
Sn 0.02223(13) 0.02150(13) 0.02170(13) 0.00095(9) 0.00670(9) 0.00097(10)
O1 0.0350(14) 0.0212(12) 0.0243(12) 0.0008(9) 0.0125(11) 0.0005(10)
O2 0.0481(17) 0.0237(13) 0.0330(14) 0.0015(10) 0.0189(13) 0.0016(12)
O3 0.097(3) 0.0317(16) 0.060(2) 0.0041(15) 0.051(2) -0.0050(17)
C1 0.142(6) 0.029(2) 0.058(3) -0.005(2) 0.075(4) -0.007(3)
C2 0.078(3) 0.0270(19) 0.045(3) 0.0014(18) 0.039(3) 0.003(2)
C3 0.133(5) 0.028(2) 0.057(3) -0.004(2) 0.065(4) -0.008(3)
C4 0.143(6) 0.038(3) 0.078(4) 0.001(2) 0.087(4) 0.003(3)
C5 0.031(2) 0.0339(19) 0.0335(19) 0.0074(16) 0.0084(16) 0.0109(16)
C6 0.043(3) 0.057(3) 0.067(3) 0.016(3) -0.014(2) 0.001(2)
C7 0.047(3) 0.041(2) 0.071(3) 0.025(2) 0.017(2) 0.013(2)
C8 0.065(4) 0.091(4) 0.055(3) 0.009(3) 0.024(3) 0.046(3)
C9 0.0290(19) 0.037(2) 0.0307(19) -0.0001(16) 0.0030(16) -0.0097(16)
C10 0.032(4) 0.045(5) 0.051(5) -0.005(4) -0.011(4) 0.008(3)
C11 0.042(4) 0.036(4) 0.053(5) -0.014(4) 0.014(4) -0.012(4)
C12 0.059(9) 0.056(8) 0.092(10) 0.022(7) -0.010(7) -0.026(6)
C20 0.033(6) 0.068(10) 0.094(13) 0.014(9) -0.004(8) 0.005(6)
C21 0.099(15) 0.138(18) 0.043(8) -0.014(10) 0.013(9) -0.069(15)
C22 0.029(7) 0.049(9) 0.050(7) 0.014(7) 0.012(6) -0.012(6)

loop_
_geom_bond_atom_site_label_1
_geom_bond_atom_site_label_2
_geom_bond_distance
_geom_bond_site_symmetry_2
_geom_bond_publ_flag
Sn O2 2.059(3) . ?
Sn O1 2.083(2) . ?
Sn C9 2.172(4) . ?
Sn C5 2.180(4) . ?
Sn O1 2.238(2) 3_556 ?
O1 C1 1.425(4) . ?
O1 Sn 2.238(2) 3_556 ?
O2 C2 1.388(5) . ?
O3 C4 1.373(6) . ?
C1 C2 1.438(6) . ?
C2 C3 1.440(5) . ?
C3 C4 1.427(6) . ?
C5 C6 1.504(7) . ?
C5 C8 1.516(6) . ?
C5 C7 1.524(6) . ?
C9 C20 1.583(15) . ?
C9 C21 1.501(16) . ?
C9 C12 1.523(14) . ?
C9 C22 1.522(15) . ?
C9 C10 1.503(9) . ?
C9 C11 1.550(9) . ?
